data_7103545
loop_
_publ_author_name
'Fisher, Matthew G'
'Gale, Philip A'
'Light, Mark E'
'Loeb, Stephen J'

_publ_section_title
;
 Metal-organic anion receptors: trans-functionalised platinum
 complexes.
;
_journal_issue 44
_journal_name_full 'Chemical communications (Cambridge, England)'
_journal_page_first 5695
_journal_page_last 5697
_journal_paper_doi 10.1039/b816002c
_journal_year 2008
_chemical_formula_moiety 'C38 H44 N8 O2 Pt, 2(Br)'
_chemical_formula_sum 'C38 H44 Br2 N8 O2 Pt'
_chemical_formula_weight 999.72
_chemical_name_systematic
;
?
;
_space_group_IT_number 14
_symmetry_cell_setting monoclinic
_symmetry_space_group_name_Hall '-P 2yn'
_symmetry_space_group_name_H-M 'P 1 21/n 1'
_atom_sites_solution_hydrogens geom
_atom_sites_solution_primary direct
_atom_sites_solution_secondary difmap
_audit_creation_method SHELXL-97
_cell_angle_alpha 90.00
_cell_angle_beta 95.3300(10)
_cell_angle_gamma 90.00
_cell_formula_units_Z 2
_cell_length_a 14.0597(5)
_cell_length_b 9.3584(2)
_cell_length_c 14.9751(4)
_cell_measurement_reflns_used 24976
_cell_measurement_temperature 120(2)
_cell_measurement_theta_max 27.48
_cell_measurement_theta_min 2.91
_cell_volume 1961.85(10)
_computing_cell_refinement 'DENZO (Otwinowski & Minor, 1997) & COLLECT (Hooft, R.W.W., 1998)'
_computing_data_collection 'COLLECT (Hooft, R.W.W., 1998)'
_computing_data_reduction 'DENZO (Otwinowski & Minor, 1997) & COLLECT (Hooft, R.W.W., 1998)'
_computing_molecular_graphics 'CAMERON (Watkin, et al., 1993)'
_computing_publication_material 'WINGX (Farrugia, 1998)'
_computing_structure_refinement 'SHELXL-97 (Sheldrick, 1997)'
_computing_structure_solution 'SHELXS-97 (Sheldrick, 1997)'
_diffrn_ambient_temperature 120(2)
_diffrn_detector_area_resol_mean '4096x4096pixels / 62x62mm'
_diffrn_measured_fraction_theta_full 0.998
_diffrn_measured_fraction_theta_max 0.998
_diffrn_measurement_device_type 'Bruker-Nonius APEX II CCD camera on \k-goniostat'
_diffrn_measurement_method '\f & \w scans to fill the asymmetric unit'
_diffrn_radiation_monochromator '10cm confocal mirrors'
_diffrn_radiation_source 'Bruker Nonius FR591 Rotating Anode'
_diffrn_radiation_type MoK\a
_diffrn_radiation_wavelength 0.71073
_diffrn_reflns_av_R_equivalents 0.0427
_diffrn_reflns_av_sigmaI/netI 0.0378
_diffrn_reflns_limit_h_max 18
_diffrn_reflns_limit_h_min -18
_diffrn_reflns_limit_k_max 12
_diffrn_reflns_limit_k_min -12
_diffrn_reflns_limit_l_max 19
_diffrn_reflns_limit_l_min -19
_diffrn_reflns_number 20717
_diffrn_reflns_theta_full 27.48
_diffrn_reflns_theta_max 27.48
_diffrn_reflns_theta_min 3.02
_diffrn_standards_number 0
_exptl_absorpt_coefficient_mu 5.657
_exptl_absorpt_correction_T_max 0.9456
_exptl_absorpt_correction_T_min 0.4647
_exptl_absorpt_correction_type multi-scan
_exptl_absorpt_process_details 'SADABS 2007/2 (Sheldrick, G.M., 2007)'
_exptl_crystal_colour Colourless
_exptl_crystal_density_diffrn 1.692
_exptl_crystal_density_method 'not measured'
_exptl_crystal_description Blade
_exptl_crystal_F_000 984
_exptl_crystal_size_max 0.16
_exptl_crystal_size_mid 0.05
_exptl_crystal_size_min 0.01
_refine_diff_density_max 1.770
_refine_diff_density_min -0.798
_refine_diff_density_rms 0.133
_refine_ls_extinction_method none
_refine_ls_goodness_of_fit_ref 1.115
_refine_ls_hydrogen_treatment constr
_refine_ls_matrix_type full
_refine_ls_number_parameters 233
_refine_ls_number_reflns 4480
_refine_ls_number_restraints 0
_refine_ls_restrained_S_all 1.115
_refine_ls_R_factor_all 0.0435
_refine_ls_R_factor_gt 0.0318
_refine_ls_shift/su_max 0.000
_refine_ls_shift/su_mean 0.000
_refine_ls_structure_factor_coef Fsqd
_refine_ls_weighting_details 'calc w=1/[\s^2^(Fo^2^)+(0.0000P)^2^+7.1475P] where P=(Fo^2^+2Fc^2^)/3'
_refine_ls_weighting_scheme calc
_refine_ls_wR_factor_gt 0.0620
_refine_ls_wR_factor_ref 0.0678
_reflns_number_gt 3784
_reflns_number_total 4480
_reflns_threshold_expression >2sigma(I)
_cod_data_source_file b816002c.txt
_cod_data_source_block 2007sot1536
_cod_depositor_comments
;
The following automatic conversions were performed:
'_symmetry_cell_setting' value 'Monoclinic' changed to 'monoclinic'
according to '/home/saulius/struct/CIF-dictionaries/cif_core.dic'
dictionary named 'cif_core.dic' version 2.4.1 from 2010-06-29.

Automatic conversion script
Id: cif_fix_enum 1527 2010-12-29 10:47:43Z saulius 
;
_cod_original_sg_symbol_H-M P21/n
_cod_database_code 7103545

loop_
_symmetry_equiv_pos_as_xyz
'x, y, z'
'-x+1/2, y+1/2, -z+1/2'
'-x, -y, -z'
'x-1/2, -y-1/2, z-1/2'

loop_
_atom_site_label
_atom_site_type_symbol
_atom_site_fract_x
_atom_site_fract_y
_atom_site_fract_z
_atom_site_U_iso_or_equiv
_atom_site_adp_type
_atom_site_occupancy
_atom_site_symmetry_multiplicity
_atom_site_calc_flag
_atom_site_refinement_flags
_atom_site_disorder_assembly
_atom_site_disorder_group
Pt1 Pt 0.5000 0.0000 0.0000 0.01686(7) Uani 1 2 d S . .
O1 O 0.2492(2) 0.4345(3) 0.3183(2) 0.0306(7) Uani 1 1 d . . .
N1 N 0.5557(2) 0.1901(4) -0.0319(2) 0.0230(7) Uani 1 1 d . . .
N2 N 0.3709(2) 0.0961(3) -0.0065(2) 0.0185(7) Uani 1 1 d . . .
N3 N 0.2789(3) 0.2382(4) 0.2337(2) 0.0248(8) Uani 1 1 d . . .
H3 H 0.3038 0.1519 0.2377 0.030 Uiso 1 1 calc R . .
N4 N 0.3714(3) 0.2852(4) 0.3638(2) 0.0346(9) Uani 1 1 d . . .
H4 H 0.4036 0.2085 0.3508 0.042 Uiso 1 1 calc R . .
C1 C 0.5864(3) 0.2829(5) 0.0325(3) 0.0347(11) Uani 1 1 d . . .
H1 H 0.5837 0.2578 0.0937 0.042 Uiso 1 1 calc R . .
C2 C 0.6220(4) 0.4149(6) 0.0110(4) 0.0557(16) Uani 1 1 d . . .
H2 H 0.6439 0.4801 0.0570 0.067 Uiso 1 1 calc R . .
C3 C 0.6254(5) 0.4507(6) -0.0769(5) 0.0624(19) Uani 1 1 d . . .
H3A H 0.6497 0.5412 -0.0924 0.075 Uiso 1 1 calc R . .
C4 C 0.5939(4) 0.3556(5) -0.1432(4) 0.0466(14) Uani 1 1 d . . .
H4A H 0.5960 0.3794 -0.2047 0.056 Uiso 1 1 calc R . .
C5 C 0.5593(3) 0.2256(5) -0.1186(3) 0.0298(10) Uani 1 1 d . . .
H5 H 0.5373 0.1591 -0.1638 0.036 Uiso 1 1 calc R . .
C6 C 0.3194(3) 0.1260(4) -0.0875(3) 0.0233(9) Uani 1 1 d . . .
H6 H 0.3408 0.0899 -0.1414 0.028 Uiso 1 1 calc R . .
C7 C 0.2390(3) 0.2061(4) -0.0910(3) 0.0234(9) Uani 1 1 d . . .
H7 H 0.2054 0.2274 -0.1475 0.028 Uiso 1 1 calc R . .
C8 C 0.2043(3) 0.2585(4) -0.0114(3) 0.0202(8) Uani 1 1 d . . .
C9 C 0.1231(3) 0.3470(4) -0.0115(3) 0.0258(9) Uani 1 1 d . . .
H9 H 0.0879 0.3728 -0.0664 0.031 Uiso 1 1 calc R . .
C10 C 0.0956(3) 0.3953(5) 0.0686(3) 0.0268(9) Uani 1 1 d . . .
H10 H 0.0413 0.4558 0.0682 0.032 Uiso 1 1 calc R . .
C11 C 0.1444(3) 0.3588(4) 0.1508(3) 0.0237(9) Uani 1 1 d . . .
H11 H 0.1222 0.3931 0.2049 0.028 Uiso 1 1 calc R . .
C12 C 0.2245(3) 0.2736(4) 0.1542(3) 0.0193(8) Uani 1 1 d . . .
C13 C 0.2550(3) 0.2212(4) 0.0715(3) 0.0173(8) Uani 1 1 d . . .
C14 C 0.3396(3) 0.1408(4) 0.0693(3) 0.0173(8) Uani 1 1 d . . .
H14 H 0.3755 0.1178 0.1243 0.021 Uiso 1 1 calc R . .
C15 C 0.2969(3) 0.3280(4) 0.3068(3) 0.0237(9) Uani 1 1 d . . .
C16 C 0.4001(3) 0.3634(5) 0.4467(3) 0.0330(11) Uani 1 1 d . . .
H16A H 0.3833 0.4654 0.4379 0.040 Uiso 1 1 calc R . .
H16B H 0.4704 0.3570 0.4595 0.040 Uiso 1 1 calc R . .
C17 C 0.3537(4) 0.3076(6) 0.5263(3) 0.0372(11) Uani 1 1 d . . .
H17A H 0.3616 0.2026 0.5293 0.045 Uiso 1 1 calc R . .
H17B H 0.2845 0.3286 0.5180 0.045 Uiso 1 1 calc R . .
C18 C 0.3959(4) 0.3733(6) 0.6145(3) 0.0421(13) Uani 1 1 d . . .
H18A H 0.3903 0.4786 0.6105 0.051 Uiso 1 1 calc R . .
H18B H 0.4647 0.3492 0.6238 0.051 Uiso 1 1 calc R . .
C19 C 0.3464(5) 0.3211(7) 0.6951(4) 0.0598(17) Uani 1 1 d . . .
H19A H 0.2788 0.3484 0.6876 0.090 Uiso 1 1 calc R . .
H19B H 0.3770 0.3645 0.7500 0.090 Uiso 1 1 calc R . .
H19C H 0.3516 0.2168 0.6994 0.090 Uiso 1 1 calc R . .
Br21 Br 0.46597(3) -0.09912(5) -0.24691(3) 0.02741(10) Uani 1 1 d . . .

loop_
_atom_site_aniso_label
_atom_site_aniso_U_11
_atom_site_aniso_U_22
_atom_site_aniso_U_33
_atom_site_aniso_U_23
_atom_site_aniso_U_13
_atom_site_aniso_U_12
Pt1 0.01514(11) 0.01757(10) 0.01870(11) -0.00144(9) 0.00588(7) -0.00050(9)
O1 0.0326(18) 0.0275(16) 0.0309(17) -0.0069(13) -0.0015(14) 0.0089(14)
N1 0.0187(17) 0.0210(17) 0.0302(19) -0.0043(14) 0.0078(14) 0.0003(14)
N2 0.0163(16) 0.0198(15) 0.0196(16) -0.0009(13) 0.0032(13) -0.0013(14)
N3 0.033(2) 0.0222(17) 0.0188(17) -0.0007(14) 0.0027(15) 0.0126(15)
N4 0.041(2) 0.039(2) 0.0234(19) -0.0056(16) 0.0016(17) 0.0187(19)
C1 0.038(3) 0.027(2) 0.040(3) -0.007(2) 0.009(2) -0.005(2)
C2 0.067(4) 0.039(3) 0.065(4) -0.018(3) 0.026(3) -0.030(3)
C3 0.081(5) 0.028(3) 0.086(5) -0.004(3) 0.046(4) -0.022(3)
C4 0.057(4) 0.034(3) 0.054(3) 0.005(2) 0.033(3) -0.004(2)
C5 0.031(2) 0.027(2) 0.034(2) -0.0016(18) 0.014(2) -0.0034(19)
C6 0.024(2) 0.028(2) 0.018(2) -0.0028(16) 0.0042(16) 0.0009(17)
C7 0.024(2) 0.028(2) 0.018(2) -0.0009(16) -0.0009(16) -0.0001(18)
C8 0.020(2) 0.0189(19) 0.022(2) -0.0024(15) 0.0020(16) -0.0026(16)
C9 0.022(2) 0.031(2) 0.024(2) -0.0008(17) -0.0020(17) 0.0056(18)
C10 0.019(2) 0.029(2) 0.032(2) 0.0013(19) 0.0020(17) 0.0075(18)
C11 0.023(2) 0.024(2) 0.025(2) -0.0005(16) 0.0062(17) 0.0052(17)
C12 0.021(2) 0.0161(18) 0.022(2) 0.0021(15) 0.0087(16) 0.0014(15)
C13 0.0176(19) 0.0162(18) 0.0183(19) 0.0001(14) 0.0025(15) -0.0005(15)
C14 0.0152(19) 0.0181(18) 0.0193(19) -0.0003(14) 0.0050(15) -0.0047(15)
C15 0.025(2) 0.026(2) 0.021(2) 0.0026(16) 0.0065(17) 0.0051(18)
C16 0.028(2) 0.045(3) 0.025(2) -0.003(2) -0.0002(19) 0.008(2)
C17 0.038(3) 0.045(3) 0.029(3) 0.002(2) 0.004(2) 0.011(2)
C18 0.045(3) 0.056(3) 0.026(2) -0.001(2) 0.001(2) 0.017(3)
C19 0.076(4) 0.077(4) 0.027(3) 0.005(3) 0.008(3) 0.019(4)
Br21 0.0233(2) 0.0377(2) 0.0212(2) -0.00523(18) 0.00257(15) 0.00027(19)

loop_
_atom_type_symbol
_atom_type_description
_atom_type_scat_dispersion_real
_atom_type_scat_dispersion_imag
_atom_type_scat_source
C C 0.0033 0.0016 'International Tables Vol C Tables 4.2.6.8 and 6.1.1.4'
H H 0.0000 0.0000 'International Tables Vol C Tables 4.2.6.8 and 6.1.1.4'
N N 0.0061 0.0033 'International Tables Vol C Tables 4.2.6.8 and 6.1.1.4'
O O 0.0106 0.0060 'International Tables Vol C Tables 4.2.6.8 and 6.1.1.4'
Pt Pt -1.7033 8.3905 'International Tables Vol C Tables 4.2.6.8 and 6.1.1.4'
Br Br -0.2901 2.4595 'International Tables Vol C Tables 4.2.6.8 and 6.1.1.4'

loop_
_geom_angle_atom_site_label_1
_geom_angle_atom_site_label_2
_geom_angle_atom_site_label_3
_geom_angle
_geom_angle_site_symmetry_1
_geom_angle_site_symmetry_3
_geom_angle_publ_flag
N1 Pt1 N1 180.0(3) 3_655 . ?
N1 Pt1 N2 92.11(13) 3_655 . ?
N1 Pt1 N2 87.89(13) . . ?
N1 Pt1 N2 87.89(13) 3_655 3_655 ?
N1 Pt1 N2 92.11(13) . 3_655 ?
N2 Pt1 N2 180.00(8) . 3_655 ?
C1 N1 C5 119.8(4) . . ?
C1 N1 Pt1 120.5(3) . . ?
C5 N1 Pt1 119.7(3) . . ?
C14 N2 C6 120.0(3) . . ?
C14 N2 Pt1 118.0(3) . . ?
C6 N2 Pt1 121.9(3) . . ?
C15 N3 C12 125.2(3) . . ?
C15 N3 H3 117.4 . . ?
C12 N3 H3 117.4 . . ?
C15 N4 C16 121.7(4) . . ?
C15 N4 H4 119.2 . . ?
C16 N4 H4 119.2 . . ?
N1 C1 C2 120.8(5) . . ?
N1 C1 H1 119.6 . . ?
C2 C1 H1 119.6 . . ?
C3 C2 C1 119.4(5) . . ?
C3 C2 H2 120.3 . . ?
C1 C2 H2 120.3 . . ?
C2 C3 C4 120.0(5) . . ?
C2 C3 H3A 120.0 . . ?
C4 C3 H3A 120.0 . . ?
C5 C4 C3 118.5(5) . . ?
C5 C4 H4A 120.7 . . ?
C3 C4 H4A 120.7 . . ?
N1 C5 C4 121.6(5) . . ?
N1 C5 H5 119.2 . . ?
C4 C5 H5 119.2 . . ?
C7 C6 N2 121.0(4) . . ?
C7 C6 H6 119.5 . . ?
N2 C6 H6 119.5 . . ?
C6 C7 C8 120.6(4) . . ?
C6 C7 H7 119.7 . . ?
C8 C7 H7 119.7 . . ?
C9 C8 C13 119.2(4) . . ?
C9 C8 C7 122.9(4) . . ?
C13 C8 C7 117.9(4) . . ?
C10 C9 C8 119.1(4) . . ?
C10 C9 H9 120.5 . . ?
C8 C9 H9 120.5 . . ?
C9 C10 C11 122.4(4) . . ?
C9 C10 H10 118.8 . . ?
C11 C10 H10 118.8 . . ?
C12 C11 C10 120.6(4) . . ?
C12 C11 H11 119.7 . . ?
C10 C11 H11 119.7 . . ?
C11 C12 N3 123.5(4) . . ?
C11 C12 C13 118.4(4) . . ?
N3 C12 C13 118.1(3) . . ?
C14 C13 C8 117.9(3) . . ?
C14 C13 C12 121.6(4) . . ?
C8 C13 C12 120.4(3) . . ?
N2 C14 C13 122.6(4) . . ?
N2 C14 H14 118.7 . . ?
C13 C14 H14 118.7 . . ?
O1 C15 N4 123.8(4) . . ?
O1 C15 N3 122.9(4) . . ?
N4 C15 N3 113.2(4) . . ?
N4 C16 C17 113.1(4) . . ?
N4 C16 H16A 109.0 . . ?
C17 C16 H16A 109.0 . . ?
N4 C16 H16B 109.0 . . ?
C17 C16 H16B 109.0 . . ?
H16A C16 H16B 107.8 . . ?
C16 C17 C18 112.6(4) . . ?
C16 C17 H17A 109.1 . . ?
C18 C17 H17A 109.1 . . ?
C16 C17 H17B 109.1 . . ?
C18 C17 H17B 109.1 . . ?
H17A C17 H17B 107.8 . . ?
C17 C18 C19 112.7(5) . . ?
C17 C18 H18A 109.0 . . ?
C19 C18 H18A 109.0 . . ?
C17 C18 H18B 109.0 . . ?
C19 C18 H18B 109.0 . . ?
H18A C18 H18B 107.8 . . ?
C18 C19 H19A 109.5 . . ?
C18 C19 H19B 109.5 . . ?
H19A C19 H19B 109.5 . . ?
C18 C19 H19C 109.5 . . ?
H19A C19 H19C 109.5 . . ?
H19B C19 H19C 109.5 . . ?

loop_
_geom_bond_atom_site_label_1
_geom_bond_atom_site_label_2
_geom_bond_distance
_geom_bond_site_symmetry_2
_geom_bond_publ_flag
Pt1 N1 2.019(3) 3_655 ?
Pt1 N1 2.019(3) . ?
Pt1 N2 2.019(3) . ?
Pt1 N2 2.019(3) 3_655 ?
O1 C15 1.222(5) . ?
N1 C1 1.339(6) . ?
N1 C5 1.345(5) . ?
N2 C14 1.322(5) . ?
N2 C6 1.382(5) . ?
N3 C15 1.385(5) . ?
N3 C12 1.393(5) . ?
N3 H3 0.8800 . ?
N4 C15 1.349(5) . ?
N4 C16 1.466(6) . ?
N4 H4 0.8800 . ?
C1 C2 1.382(7) . ?
C1 H1 0.9500 . ?
C2 C3 1.363(8) . ?
C2 H2 0.9500 . ?
C3 C4 1.375(8) . ?
C3 H3A 0.9500 . ?
C4 C5 1.374(6) . ?
C4 H4A 0.9500 . ?
C5 H5 0.9500 . ?
C6 C7 1.354(6) . ?
C6 H6 0.9500 . ?
C7 C8 1.417(5) . ?
C7 H7 0.9500 . ?
C8 C9 1.411(6) . ?
C8 C13 1.417(5) . ?
C9 C10 1.372(6) . ?
C9 H9 0.9500 . ?
C10 C11 1.395(6) . ?
C10 H10 0.9500 . ?
C11 C12 1.377(5) . ?
C11 H11 0.9500 . ?
C12 C13 1.434(5) . ?
C13 C14 1.410(5) . ?
C14 H14 0.9500 . ?
C16 C17 1.503(6) . ?
C16 H16A 0.9900 . ?
C16 H16B 0.9900 . ?
C17 C18 1.526(7) . ?
C17 H17A 0.9900 . ?
C17 H17B 0.9900 . ?
C18 C19 1.528(7) . ?
C18 H18A 0.9900 . ?
C18 H18B 0.9900 . ?
C19 H19A 0.9800 . ?
C19 H19B 0.9800 . ?
C19 H19C 0.9800 . ?
